data_7133896
loop_
_publ_author_name
'Bharathi, Kabali Divya'
'Mohanakrishnan, Arasambattu K.'

_publ_section_title
;
 Serendipitous synthesis of phenanthrene derivatives by exploiting
 electrocyclization during thermolysis of Diels-Alder intermediate
 dihydrodibenzothiophene-<i>S</i>,<i>S</i>-dioxides.
;
_journal_issue 92
_journal_name_full 'Chemical communications (Cambridge, England)'
_journal_page_first 13590
_journal_page_last 13593
_journal_paper_doi 10.1039/d4cc04572f
_journal_volume 60
_journal_year 2024
_chemical_formula_moiety 'C24 H14 O2 S'
_chemical_formula_sum 'C24 H14 O2 S'
_chemical_formula_weight 352.30
_space_group_crystal_system monoclinic
_space_group_IT_number 14
_space_group_name_Hall '-P 2ybc'
_space_group_name_H-M_alt 'P 1 21/c 1'
_atom_sites_solution_hydrogens geom
_audit_creation_method SHELXL-2019/3
_audit_update_record
;
2024-08-07 deposited with the CCDC.	2024-10-25 downloaded from the CCDC.
;
_cell_angle_alpha 90
_cell_angle_beta 95.021(5)
_cell_angle_gamma 90
_cell_formula_units_Z 4
_cell_length_a 10.7358(17)
_cell_length_b 7.2630(11)
_cell_length_c 22.198(4)
_cell_measurement_reflns_used 1234
_cell_measurement_temperature 293(2)
_cell_measurement_theta_max 20.02
_cell_measurement_theta_min 2.42
_cell_volume 1724.2(5)
_computing_cell_refinement 'APEX2/SAINT (Bruker, 2004)'
_computing_data_collection 'APEX2 (Bruker, 2004)'
_computing_data_reduction 'SAINT/XPREP (Bruker, 2004)'
_computing_molecular_graphics 'ORTEP3 (Farrugia, 1997) and Mercury (Bruno et al., 2002)'
_computing_publication_material 'SHELXL-2018/3 (Sheldrick, 2018)'
_computing_structure_solution 'SHELXT 2018/2 (Sheldrick, 2018)'
_diffrn_ambient_temperature 293(2)
_diffrn_measured_fraction_theta_full 0.998
_diffrn_measured_fraction_theta_max 0.998
_diffrn_measurement_device_type 'Bruker axs kappa apex2 CCD Diffractometer'
_diffrn_measurement_method '\w and \f scan'
_diffrn_radiation_type MoK\a
_diffrn_radiation_wavelength 0.71073
_diffrn_reflns_av_R_equivalents 0.0862
_diffrn_reflns_av_unetI/netI 0.0493
_diffrn_reflns_Laue_measured_fraction_full 0.998
_diffrn_reflns_Laue_measured_fraction_max 0.998
_diffrn_reflns_limit_h_max 12
_diffrn_reflns_limit_h_min -12
_diffrn_reflns_limit_k_max 8
_diffrn_reflns_limit_k_min -8
_diffrn_reflns_limit_l_max 26
_diffrn_reflns_limit_l_min -26
_diffrn_reflns_number 31698
_diffrn_reflns_point_group_measured_fraction_full 0.998
_diffrn_reflns_point_group_measured_fraction_max 0.998
_diffrn_reflns_theta_full 25.242
_diffrn_reflns_theta_max 25.403
_diffrn_reflns_theta_min 2.952
_diffrn_source 'fine-focus sealed tube'
_exptl_absorpt_coefficient_mu 0.203
_exptl_absorpt_correction_T_max 0.983
_exptl_absorpt_correction_T_min 0.912
_exptl_absorpt_correction_type multi-scan
_exptl_absorpt_process_details 'SADABS (Bruker, 2004)'
_exptl_crystal_colour colourless
_exptl_crystal_density_diffrn 1.357
_exptl_crystal_description block
_exptl_crystal_F_000 704
_exptl_crystal_size_max 0.465
_exptl_crystal_size_mid 0.125
_exptl_crystal_size_min 0.085
_refine_diff_density_max 2.865
_refine_diff_density_min -0.827
_refine_diff_density_rms 0.168
_refine_ls_extinction_method none
_refine_ls_goodness_of_fit_ref 1.106
_refine_ls_hydrogen_treatment constr
_refine_ls_matrix_type full
_refine_ls_number_parameters 244
_refine_ls_number_reflns 3169
_refine_ls_number_restraints 0
_refine_ls_restrained_S_all 1.106
_refine_ls_R_factor_all 0.1570
_refine_ls_R_factor_gt 0.1406
_refine_ls_shift/su_max 0.000
_refine_ls_shift/su_mean 0.000
_refine_ls_structure_factor_coef Fsqd
_refine_ls_weighting_details 'w=1/[\s^2^(Fo^2^)+(0.1899P)^2^+8.7873P] where P=(Fo^2^+2Fc^2^)/3'
_refine_ls_weighting_scheme calc
_refine_ls_wR_factor_gt 0.3620
_refine_ls_wR_factor_ref 0.3769
_reflns_Friedel_coverage 0.000
_reflns_Friedel_fraction_full 0.998
_reflns_Friedel_fraction_max 0.996
_reflns_number_gt 2537
_reflns_number_total 3169
_reflns_threshold_expression 'I > 2\s(I)'
_cod_data_source_file d4cc04572f2.cif
_cod_data_source_block shelx_CCDC1
_cod_depositor_comments 'Adding full bibliography for 7133895--7133899.cif.'
_cod_original_cell_volume 1724.3(5)
_cod_original_sg_symbol_H-M 'P 21/c'
_cod_database_code 7133896
_shelx_shelxl_version_number 2019/3
_shelx_space_group_comment
;
The symmetry employed for this shelxl refinement is uniquely defined
by the following loop, which should always be used as a source of
symmetry information in preference to the above space-group names.
They are only intended as comments.
;
_shelx_estimated_absorpt_t_min 0.912
_shelx_estimated_absorpt_t_max 0.983

loop_
_space_group_symop_operation_xyz
'x, y, z'
'-x, y+1/2, -z+1/2'
'-x, -y, -z'
'x, -y-1/2, z-1/2'

loop_
_atom_site_label
_atom_site_type_symbol
_atom_site_fract_x
_atom_site_fract_y
_atom_site_fract_z
_atom_site_U_iso_or_equiv
_atom_site_adp_type
_atom_site_occupancy
_atom_site_site_symmetry_order
_atom_site_calc_flag
_atom_site_refinement_flags_posn
_atom_site_refinement_flags_adp
_atom_site_refinement_flags_occupancy
_atom_site_disorder_assembly
_atom_site_disorder_group
S1 S 0.89787(15) 0.6652(3) 0.34470(8) 0.0497(6) Uani 1 1 d . . . . .
O1 O 0.9021(5) 0.7780(8) 0.2922(2) 0.0646(16) Uani 1 1 d . . . . .
O2 O 1.0161(5) 0.6241(9) 0.3772(3) 0.0751(18) Uani 1 1 d . . . . .
C12 C 0.6153(6) 0.3147(10) 0.3390(3) 0.0408(15) Uani 1 1 d . . . . .
C1 C 0.7926(5) 0.7467(10) 0.3955(3) 0.0383(14) Uani 1 1 d . . . . .
C4 C 0.6319(6) 0.7901(11) 0.4835(3) 0.0475(17) Uani 1 1 d . . . . .
H4 H 0.581103 0.801670 0.515111 0.057 Uiso 1 1 calc R U . . .
C7 C 0.7007(6) 0.4603(9) 0.3550(3) 0.0394(14) Uani 1 1 d . . . . .
C17 C 0.4154(6) 0.4729(10) 0.3610(3) 0.0423(15) Uani 1 1 d . . . . .
H17 H 0.457717 0.584730 0.363918 0.051 Uiso 1 1 calc R U . . .
C3 C 0.7196(6) 0.9333(10) 0.4741(3) 0.0463(16) Uani 1 1 d . . . . .
C6 C 0.6982(5) 0.6150(9) 0.3990(3) 0.0367(14) Uani 1 1 d . . . . .
C13 C 0.4824(6) 0.3115(10) 0.3500(3) 0.0438(15) Uani 1 1 d . . . . .
C5 C 0.6199(6) 0.6364(10) 0.4475(3) 0.0453(16) Uani 1 1 d . . . . .
H5 H 0.561319 0.546548 0.454692 0.054 Uiso 1 1 calc R U . . .
C14 C 0.4125(7) 0.1489(10) 0.3398(3) 0.0498(17) Uani 1 1 d . . . . .
C2 C 0.8068(6) 0.9022(10) 0.4303(3) 0.0454(16) Uani 1 1 d . . . . .
C11 C 0.6613(7) 0.1633(10) 0.3067(3) 0.0494(17) Uani 1 1 d . . . . .
C9 C 0.8501(7) 0.3276(12) 0.2893(3) 0.0548(19) Uani 1 1 d . . . . .
H9 H 0.923906 0.338434 0.270558 0.066 Uiso 1 1 calc R U . . .
C22 C 0.8175(9) 1.2289(13) 0.4998(3) 0.065(2) Uani 1 1 d . . . . .
H22 H 0.820784 1.336836 0.522467 0.077 Uiso 1 1 calc R U . . .
C10 C 0.7780(8) 0.1759(11) 0.2814(3) 0.059(2) Uani 1 1 d . . . . .
H10 H 0.805118 0.077947 0.258982 0.070 Uiso 1 1 calc R U . . .
C8 C 0.8115(6) 0.4665(10) 0.3260(3) 0.0467(16) Uani 1 1 d . . . . .
C15 C 0.4712(8) -0.0094(11) 0.3153(3) 0.061(2) Uani 1 1 d . . . . .
H15 H 0.427474 -0.119974 0.311412 0.074 Uiso 1 1 calc R U . . .
C18 C 0.2890(7) 0.4700(12) 0.3674(3) 0.0555(19) Uani 1 1 d . . . . .
H18 H 0.246901 0.578329 0.375004 0.067 Uiso 1 1 calc R U . . .
C21 C 0.7267(7) 1.0971(12) 0.5078(3) 0.0567(19) Uani 1 1 d . . . . .
H21 H 0.669289 1.117804 0.536070 0.068 Uiso 1 1 calc R U . . .
C16 C 0.5865(9) -0.0006(11) 0.2980(3) 0.064(2) Uani 1 1 d . . . . .
H16 H 0.619741 -0.102853 0.279942 0.076 Uiso 1 1 calc R U . . .
C19 C 0.2250(7) 0.3044(12) 0.3623(4) 0.061(2) Uani 1 1 d . . . . .
H19 H 0.140355 0.301995 0.368249 0.073 Uiso 1 1 calc R U . . .
C20 C 0.2835(8) 0.1450(13) 0.3489(4) 0.065(2) Uani 1 1 d . . . . .
H20 H 0.239259 0.034788 0.345815 0.078 Uiso 1 1 calc R U . . .
C24 C 0.9014(7) 1.0404(11) 0.4239(3) 0.0542(18) Uani 1 1 d . . . . .
H24 H 0.961118 1.021911 0.396597 0.065 Uiso 1 1 calc R U . . .
C23 C 0.9039(8) 1.1972(12) 0.4573(4) 0.064(2) Uani 1 1 d . . . . .
H23 H 0.964587 1.285572 0.451824 0.076 Uiso 1 1 calc R U . . .

loop_
_atom_site_aniso_label
_atom_site_aniso_U_11
_atom_site_aniso_U_22
_atom_site_aniso_U_33
_atom_site_aniso_U_23
_atom_site_aniso_U_13
_atom_site_aniso_U_12
S1 0.0339(9) 0.0640(12) 0.0538(11) -0.0008(8) 0.0181(7) 0.0090(7)
O1 0.071(4) 0.074(4) 0.055(3) 0.005(3) 0.041(3) 0.003(3)
O2 0.038(3) 0.086(4) 0.100(5) -0.009(4) -0.002(3) 0.015(3)
C12 0.039(3) 0.052(4) 0.031(3) -0.001(3) 0.001(2) 0.009(3)
C1 0.028(3) 0.058(4) 0.030(3) 0.006(3) 0.010(2) 0.013(3)
C4 0.044(4) 0.070(5) 0.030(3) -0.011(3) 0.015(3) -0.002(3)
C7 0.037(3) 0.052(4) 0.030(3) 0.001(3) 0.008(2) 0.013(3)
C17 0.037(3) 0.053(4) 0.037(3) 0.002(3) 0.004(2) 0.004(3)
C3 0.047(4) 0.059(4) 0.033(3) -0.001(3) 0.002(3) 0.008(3)
C6 0.035(3) 0.044(3) 0.032(3) 0.002(3) 0.007(2) 0.005(3)
C13 0.043(4) 0.058(4) 0.030(3) -0.003(3) 0.001(3) 0.003(3)
C5 0.041(3) 0.060(4) 0.036(3) -0.004(3) 0.014(3) 0.000(3)
C14 0.062(4) 0.049(4) 0.036(3) -0.002(3) -0.007(3) 0.002(3)
C2 0.038(3) 0.056(4) 0.040(3) 0.006(3) -0.002(3) 0.004(3)
C11 0.060(4) 0.054(4) 0.034(3) -0.001(3) 0.000(3) 0.017(3)
C9 0.052(4) 0.078(5) 0.036(3) -0.006(3) 0.012(3) 0.022(4)
C22 0.075(5) 0.073(5) 0.044(4) -0.008(4) -0.002(4) 0.004(4)
C10 0.076(5) 0.058(5) 0.043(4) -0.011(3) 0.007(4) 0.032(4)
C8 0.037(3) 0.060(4) 0.044(3) 0.005(3) 0.008(3) 0.018(3)
C15 0.075(5) 0.052(4) 0.054(4) -0.004(4) -0.014(4) -0.003(4)
C18 0.047(4) 0.075(5) 0.045(4) -0.005(4) 0.006(3) 0.003(4)
C21 0.058(4) 0.070(5) 0.043(4) -0.012(4) 0.004(3) 0.006(4)
C16 0.087(6) 0.050(4) 0.050(4) -0.014(4) -0.014(4) 0.016(4)
C19 0.045(4) 0.076(6) 0.059(5) -0.001(4) -0.003(3) 0.001(4)
C20 0.065(5) 0.073(6) 0.054(4) -0.011(4) -0.004(4) -0.021(4)
C24 0.044(4) 0.066(5) 0.053(4) 0.007(4) 0.006(3) 0.000(3)
C23 0.063(5) 0.067(5) 0.059(5) 0.003(4) -0.004(4) -0.010(4)

loop_
_atom_type_symbol
_atom_type_description
_atom_type_scat_dispersion_real
_atom_type_scat_dispersion_imag
_atom_type_scat_source
C C 0.0033 0.0016 'International Tables Vol C Tables 4.2.6.8 and 6.1.1.4'
H H 0.0000 0.0000 'International Tables Vol C Tables 4.2.6.8 and 6.1.1.4'
S S 0.1246 0.1234 'International Tables Vol C Tables 4.2.6.8 and 6.1.1.4'
O O 0.0106 0.0060 'International Tables Vol C Tables 4.2.6.8 and 6.1.1.4'

loop_
_geom_angle_atom_site_label_1
_geom_angle_atom_site_label_2
_geom_angle_atom_site_label_3
_geom_angle
_geom_angle_site_symmetry_1
_geom_angle_site_symmetry_3
_geom_angle_publ_flag
O1 S1 O2 116.1(4) . . ?
O1 S1 C8 109.6(3) . . ?
O2 S1 C8 112.0(4) . . ?
O1 S1 C1 113.4(3) . . ?
O2 S1 C1 109.6(3) . . ?
C8 S1 C1 94.2(3) . . ?
C7 C12 C11 117.0(6) . . ?
C7 C12 C13 125.7(6) . . ?
C11 C12 C13 117.1(6) . . ?
C2 C1 C6 125.3(6) . . ?
C2 C1 S1 126.2(5) . . ?
C6 C1 S1 108.2(5) . . ?
C5 C4 C3 122.4(6) . . ?
C5 C4 H4 118.8 . . ?
C3 C4 H4 118.8 . . ?
C8 C7 C12 117.6(6) . . ?
C8 C7 C6 109.9(6) . . ?
C12 C7 C6 132.5(5) . . ?
C18 C17 C13 121.9(7) . . ?
C18 C17 H17 119.1 . . ?
C13 C17 H17 119.1 . . ?
C21 C3 C2 119.3(7) . . ?
C21 C3 C4 123.0(6) . . ?
C2 C3 C4 117.7(6) . . ?
C1 C6 C5 116.2(6) . . ?
C1 C6 C7 115.2(5) . . ?
C5 C6 C7 128.3(6) . . ?
C14 C13 C17 117.0(6) . . ?
C14 C13 C12 119.9(6) . . ?
C17 C13 C12 122.3(6) . . ?
C4 C5 C6 119.7(6) . . ?
C4 C5 H5 120.2 . . ?
C6 C5 H5 120.2 . . ?
C13 C14 C20 120.5(7) . . ?
C13 C14 C15 119.1(7) . . ?
C20 C14 C15 120.2(7) . . ?
C1 C2 C3 117.9(6) . . ?
C1 C2 C24 124.2(6) . . ?
C3 C2 C24 117.8(7) . . ?
C10 C11 C12 120.4(7) . . ?
C10 C11 C16 120.1(7) . . ?
C12 C11 C16 119.5(7) . . ?
C10 C9 C8 118.3(7) . . ?
C10 C9 H9 120.9 . . ?
C8 C9 H9 120.9 . . ?
C21 C22 C23 119.1(8) . . ?
C21 C22 H22 120.4 . . ?
C23 C22 H22 120.4 . . ?
C9 C10 C11 121.2(6) . . ?
C9 C10 H10 119.4 . . ?
C11 C10 H10 119.4 . . ?
C9 C8 C7 123.8(7) . . ?
C9 C8 S1 124.2(6) . . ?
C7 C8 S1 111.8(5) . . ?
C16 C15 C14 121.3(8) . . ?
C16 C15 H15 119.4 . . ?
C14 C15 H15 119.4 . . ?
C17 C18 C19 119.4(8) . . ?
C17 C18 H18 120.3 . . ?
C19 C18 H18 120.3 . . ?
C22 C21 C3 121.5(7) . . ?
C22 C21 H21 119.2 . . ?
C3 C21 H21 119.2 . . ?
C15 C16 C11 121.6(7) . . ?
C15 C16 H16 119.2 . . ?
C11 C16 H16 119.2 . . ?
C20 C19 C18 121.4(7) . . ?
C20 C19 H19 119.3 . . ?
C18 C19 H19 119.3 . . ?
C19 C20 C14 119.3(8) . . ?
C19 C20 H20 120.4 . . ?
C14 C20 H20 120.4 . . ?
C23 C24 C2 120.7(7) . . ?
C23 C24 H24 119.7 . . ?
C2 C24 H24 119.7 . . ?
C24 C23 C22 121.6(8) . . ?
C24 C23 H23 119.2 . . ?
C22 C23 H23 119.2 . . ?

loop_
_geom_bond_atom_site_label_1
_geom_bond_atom_site_label_2
_geom_bond_distance
_geom_bond_site_symmetry_2
_geom_bond_publ_flag
S1 O1 1.428(6) . ?
S1 O2 1.436(6) . ?
S1 C8 1.746(8) . ?
S1 C1 1.768(6) . ?
C12 C7 1.424(10) . ?
C12 C11 1.425(9) . ?
C12 C13 1.468(9) . ?
C1 C2 1.369(10) . ?
C1 C6 1.401(9) . ?
C4 C5 1.371(10) . ?
C4 C3 1.431(10) . ?
C4 H4 0.9300 . ?
C7 C8 1.402(9) . ?
C7 C6 1.490(9) . ?
C17 C18 1.378(9) . ?
C17 C13 1.407(10) . ?
C17 H17 0.9300 . ?
C3 C21 1.404(10) . ?
C3 C2 1.424(9) . ?
C6 C5 1.432(8) . ?
C13 C14 1.407(10) . ?
C5 H5 0.9300 . ?
C14 C20 1.418(11) . ?
C14 C15 1.440(11) . ?
C2 C24 1.444(10) . ?
C11 C10 1.420(11) . ?
C11 C16 1.439(12) . ?
C9 C10 1.349(12) . ?
C9 C8 1.383(10) . ?
C9 H9 0.9300 . ?
C22 C21 1.388(12) . ?
C22 C23 1.400(13) . ?
C22 H22 0.9300 . ?
C10 H10 0.9300 . ?
C15 C16 1.329(13) . ?
C15 H15 0.9300 . ?
C18 C19 1.384(12) . ?
C18 H18 0.9300 . ?
C21 H21 0.9300 . ?
C16 H16 0.9300 . ?
C19 C20 1.363(12) . ?
C19 H19 0.9300 . ?
C20 H20 0.9300 . ?
C24 C23 1.358(12) . ?
C24 H24 0.9300 . ?
C23 H23 0.9300 . ?

loop_
_geom_torsion_atom_site_label_1
_geom_torsion_atom_site_label_2
_geom_torsion_atom_site_label_3
_geom_torsion_atom_site_label_4
_geom_torsion
_geom_torsion_site_symmetry_1
_geom_torsion_site_symmetry_2
_geom_torsion_site_symmetry_3
_geom_torsion_site_symmetry_4
_geom_torsion_publ_flag
O1 S1 C1 C2 -69.7(7) . . . . ?
O2 S1 C1 C2 61.8(7) . . . . ?
C8 S1 C1 C2 176.9(6) . . . . ?
O1 S1 C1 C6 116.4(5) . . . . ?
O2 S1 C1 C6 -112.2(5) . . . . ?
C8 S1 C1 C6 3.0(5) . . . . ?
C11 C12 C7 C8 15.0(9) . . . . ?
C13 C12 C7 C8 -161.5(6) . . . . ?
C11 C12 C7 C6 -164.1(6) . . . . ?
C13 C12 C7 C6 19.4(11) . . . . ?
C5 C4 C3 C21 175.4(7) . . . . ?
C5 C4 C3 C2 -7.6(10) . . . . ?
C2 C1 C6 C5 -7.4(9) . . . . ?
S1 C1 C6 C5 166.6(5) . . . . ?
C2 C1 C6 C7 178.4(6) . . . . ?
S1 C1 C6 C7 -7.6(6) . . . . ?
C8 C7 C6 C1 9.6(8) . . . . ?
C12 C7 C6 C1 -171.2(6) . . . . ?
C8 C7 C6 C5 -163.7(6) . . . . ?
C12 C7 C6 C5 15.5(11) . . . . ?
C18 C17 C13 C14 6.3(9) . . . . ?
C18 C17 C13 C12 175.7(6) . . . . ?
C7 C12 C13 C14 -171.0(6) . . . . ?
C11 C12 C13 C14 12.5(9) . . . . ?
C7 C12 C13 C17 19.8(10) . . . . ?
C11 C12 C13 C17 -156.7(6) . . . . ?
C3 C4 C5 C6 0.7(11) . . . . ?
C1 C6 C5 C4 6.6(9) . . . . ?
C7 C6 C5 C4 179.9(6) . . . . ?
C17 C13 C14 C20 -8.9(10) . . . . ?
C12 C13 C14 C20 -178.6(6) . . . . ?
C17 C13 C14 C15 166.2(6) . . . . ?
C12 C13 C14 C15 -3.5(10) . . . . ?
C6 C1 C2 C3 0.5(10) . . . . ?
S1 C1 C2 C3 -172.4(5) . . . . ?
C6 C1 C2 C24 -176.9(6) . . . . ?
S1 C1 C2 C24 10.2(10) . . . . ?
C21 C3 C2 C1 -176.0(6) . . . . ?
C4 C3 C2 C1 6.9(9) . . . . ?
C21 C3 C2 C24 1.6(9) . . . . ?
C4 C3 C2 C24 -175.5(6) . . . . ?
C7 C12 C11 C10 -12.4(9) . . . . ?
C13 C12 C11 C10 164.5(6) . . . . ?
C7 C12 C11 C16 169.8(6) . . . . ?
C13 C12 C11 C16 -13.4(9) . . . . ?
C8 C9 C10 C11 4.1(11) . . . . ?
C12 C11 C10 C9 2.7(11) . . . . ?
C16 C11 C10 C9 -179.5(7) . . . . ?
C10 C9 C8 C7 -0.9(11) . . . . ?
C10 C9 C8 S1 176.0(6) . . . . ?
C12 C7 C8 C9 -9.0(10) . . . . ?
C6 C7 C8 C9 170.3(6) . . . . ?
C12 C7 C8 S1 173.8(5) . . . . ?
C6 C7 C8 S1 -6.9(7) . . . . ?
O1 S1 C8 C9 68.7(7) . . . . ?
O2 S1 C8 C9 -61.6(7) . . . . ?
C1 S1 C8 C9 -174.7(6) . . . . ?
O1 S1 C8 C7 -114.1(5) . . . . ?
O2 S1 C8 C7 115.6(5) . . . . ?
C1 S1 C8 C7 2.5(5) . . . . ?
C13 C14 C15 C16 -5.1(11) . . . . ?
C20 C14 C15 C16 170.1(7) . . . . ?
C13 C17 C18 C19 -0.7(10) . . . . ?
C23 C22 C21 C3 -0.1(12) . . . . ?
C2 C3 C21 C22 -0.6(11) . . . . ?
C4 C3 C21 C22 176.4(7) . . . . ?
C14 C15 C16 C11 4.2(12) . . . . ?
C10 C11 C16 C15 -172.5(7) . . . . ?
C12 C11 C16 C15 5.4(11) . . . . ?
C17 C18 C19 C20 -2.5(12) . . . . ?
C18 C19 C20 C14 -0.2(12) . . . . ?
C13 C14 C20 C19 6.0(11) . . . . ?
C15 C14 C20 C19 -169.0(7) . . . . ?
C1 C2 C24 C23 175.4(7) . . . . ?
C3 C2 C24 C23 -2.0(10) . . . . ?
C2 C24 C23 C22 1.4(12) . . . . ?
C21 C22 C23 C24 -0.3(13) . . . . ?
